data_4127072
loop_
_publ_author_name
'Du, Hao-Yi'
'Chen, Si-Cong'
'Su, Xiao-Jun'
'Jiao, Lei'
'Zhang, Ming-Tian'

_publ_section_title
;
 Redox-Active Ligand Assisted Multielectron Catalysis: A Case of CoIII
 Complex as Water Oxidation Catalyst.
;
_journal_name_full 'Journal of the American Chemical Society'
_journal_paper_doi 10.1021/jacs.8b00032
_journal_year 2018
_chemical_formula_moiety '0.25(C76 H88 Co4 N16 Na4 O16)'
_chemical_formula_sum 'C19 H22 Co N4 Na O4'
_chemical_formula_weight 452.32
_space_group_crystal_system orthorhombic
_space_group_IT_number 58
_space_group_name_Hall '-P 2 2n'
_space_group_name_H-M_alt 'P n n m'
_symmetry_space_group_name_Hall '-P 2 2n'
_symmetry_space_group_name_H-M 'P n n m'
_atom_sites_solution_hydrogens mixed
_audit_creation_date 2016-03-11
_audit_creation_method
;
Olex2 1.2
(compiled 2016.02.19 svn.r3266 for OlexSys, GUI svn.r5155)
;
_cell_angle_alpha 90
_cell_angle_beta 90
_cell_angle_gamma 90
_cell_formula_units_Z 4
_cell_length_a 11.408(2)
_cell_length_b 12.659(3)
_cell_length_c 15.269(3)
_cell_measurement_reflns_used 6439
_cell_measurement_temperature 173.1500
_cell_measurement_theta_max 27.4821
_cell_measurement_theta_min 1.3336
_cell_volume 2205.1(8)
_computing_cell_refinement 'CrystalClear (Rigaku Inc., 2007)'
_computing_data_collection 'CrystalClear (Rigaku Inc., 2007)'
_computing_data_reduction 'CrystalClear (Rigaku Inc., 2007)'
_computing_molecular_graphics 'Olex2 (Dolomanov et al., 2009)'
_computing_publication_material 'CIFTAB (Sheldrick, 2013)'
_computing_structure_refinement 'SHELXL (Sheldrick, 2014)'
_computing_structure_solution
;
'SHELXT (Sheldrick, 2014)'
;
_diffrn_ambient_temperature 173.1500
_diffrn_detector_area_resol_mean 28.5714
_diffrn_measured_fraction_theta_full 0.997
_diffrn_measured_fraction_theta_max 0.997
_diffrn_measurement_details
;
scan:
    Number of images: 330
               Slice: -110.0000 - 55.0000
         Image width: 0.5000
            Exp time: 6.0000
       Rotation axis: Omega
               Omega: 0.0000
                 Chi: 45.0000
                 Phi: 0.0000
                 XTD: 45.0420
              2theta: -20.0447
scan:
    Number of images: 240
               Slice: -80.0000 - 40.0000
         Image width: 0.5000
            Exp time: 6.0000
       Rotation axis: Omega
               Omega: 0.0000
                 Chi: 45.0000
                 Phi: 180.0000
                 XTD: 45.0420
              2theta: -20.0447
;
_diffrn_measurement_device
;
Saturn724+ (2x2 bin mode)
;
_diffrn_measurement_device_details
;
AFC10: Fixed Chi 2 circle
;
_diffrn_measurement_device_type 'MM007-HF CCD(Saturn 724+)'
_diffrn_measurement_method '\w scans at fixed \c = 45\%'
_diffrn_orient_matrix_type d*Trek
_diffrn_orient_matrix_UB_11 -0.0644
_diffrn_orient_matrix_UB_12 -0.0524
_diffrn_orient_matrix_UB_13 -0.0280
_diffrn_orient_matrix_UB_21 -0.0534
_diffrn_orient_matrix_UB_22 0.0536
_diffrn_orient_matrix_UB_23 0.0227
_diffrn_orient_matrix_UB_31 0.0030
_diffrn_orient_matrix_UB_32 0.0280
_diffrn_orient_matrix_UB_33 -0.0591
_diffrn_radiation_detector CCD
_diffrn_radiation_monochromator Confocal
_diffrn_radiation_type MoK\a
_diffrn_radiation_wavelength 0.71073
_diffrn_reflns_av_R_equivalents 0.0412
_diffrn_reflns_av_unetI/netI 0.0247
_diffrn_reflns_Laue_measured_fraction_full 0.997
_diffrn_reflns_Laue_measured_fraction_max 0.997
_diffrn_reflns_limit_h_max 14
_diffrn_reflns_limit_h_min -14
_diffrn_reflns_limit_k_max 16
_diffrn_reflns_limit_k_min -16
_diffrn_reflns_limit_l_max 19
_diffrn_reflns_limit_l_min -19
_diffrn_reflns_number 13582
_diffrn_reflns_point_group_measured_fraction_full 0.997
_diffrn_reflns_point_group_measured_fraction_max 0.997
_diffrn_reflns_theta_full 26.000
_diffrn_reflns_theta_max 27.481
_diffrn_reflns_theta_min 2.403
_diffrn_source 'Rotating Anode'
_diffrn_source_current 24.0000
_diffrn_source_power 1.2000
_diffrn_source_voltage 50.0000
_exptl_absorpt_coefficient_mu 0.828
_exptl_absorpt_correction_T_max 1.0000
_exptl_absorpt_correction_T_min 0.8233
_exptl_absorpt_correction_type multi-scan
_exptl_absorpt_process_details 'CrystalClear (Rigaku Inc., 2007)'
_exptl_crystal_colour black
_exptl_crystal_colour_primary black
_exptl_crystal_density_diffrn 1.362
_exptl_crystal_description block
_exptl_crystal_F_000 936
_exptl_crystal_size_max 0.21
_exptl_crystal_size_mid 0.1
_exptl_crystal_size_min 0.07
_refine_diff_density_max 0.400
_refine_diff_density_min -0.261
_refine_diff_density_rms 0.074
_refine_ls_extinction_method none
_refine_ls_goodness_of_fit_ref 1.180
_refine_ls_hydrogen_treatment constr
_refine_ls_matrix_type full
_refine_ls_number_parameters 141
_refine_ls_number_reflns 2627
_refine_ls_number_restraints 0
_refine_ls_restrained_S_all 1.180
_refine_ls_R_factor_all 0.0452
_refine_ls_R_factor_gt 0.0438
_refine_ls_shift/su_max 0.000
_refine_ls_shift/su_mean 0.000
_refine_ls_structure_factor_coef Fsqd
_refine_ls_weighting_details 'w=1/[\s^2^(Fo^2^)+(0.0550P)^2^+1.6500P] where P=(Fo^2^+2Fc^2^)/3'
_refine_ls_weighting_scheme calc
_refine_ls_wR_factor_gt 0.1177
_refine_ls_wR_factor_ref 0.1187
_reflns_Friedel_coverage 0.000
_reflns_number_gt 2564
_reflns_number_total 2627
_reflns_threshold_expression 'I > 2\s(I)'
_cod_data_source_file ja8b00032_si_002.cif
_cod_data_source_block mx4604_sq
_cod_original_cell_volume 2205.2(8)
_cod_database_code 4127072
_shelx_space_group_comment
;
The symmetry employed for this shelxl refinement is uniquely defined
by the following loop, which should always be used as a source of
symmetry information in preference to the above space-group names.
They are only intended as comments.
;
_diffrn_number_total 2878
_olex2_refinement_description
;
1. Fixed Uiso
 At 1.2 times of:
  All C(H) groups
 At 1.5 times of:
  All C(H,H,H) groups
2. Others
 Fixed Sof: H1A(0.5) H1B(0.5) H1C(0.5) H2A(0.5) H2B(0.5) H2C(0.5)
3.a Riding coordinates:
 C1(H1A,H1B,H1C)
3.b Aromatic/amide H refined with riding coordinates:
 C10(H10), C11(H11)
3.c Idealised Me refined as rotating group:
 C2(H2A,H2B,H2C), C7(H7A,H7B,H7C), C8(H8A,H8B,H8C)
;
_shelx_shelxl_version_number 2014/7
_olex2_submission_special_instructions 'No special instructions were received'

loop_
_space_group_symop_operation_xyz
'x, y, z'
'-x, -y, z'
'-x+1/2, y+1/2, -z+1/2'
'x+1/2, -y+1/2, -z+1/2'
'-x, -y, -z'
'x, y, -z'
'x-1/2, -y-1/2, z-1/2'
'-x-1/2, y-1/2, z-1/2'

loop_
_atom_site_label
_atom_site_type_symbol
_atom_site_fract_x
_atom_site_fract_y
_atom_site_fract_z
_atom_site_U_iso_or_equiv
_atom_site_adp_type
_atom_site_occupancy
_atom_site_site_symmetry_order
_atom_site_calc_flag
_atom_site_refinement_flags_posn
_atom_site_refinement_flags_adp
_atom_site_refinement_flags_occupancy
_atom_site_disorder_assembly
_atom_site_disorder_group
Co1 Co 0.70884(3) 0.37783(3) 0.5000 0.02100(15) Uani 1 2 d S T P . .
Na1 Na 0.5000 0.0000 0.30376(8) 0.0258(3) Uani 1 2 d S T P . .
O1 O 0.54373(15) 0.16127(13) 0.35710(13) 0.0386(4) Uani 1 1 d . . . . .
O2 O 0.83545(15) 0.46466(13) 0.27283(10) 0.0340(4) Uani 1 1 d . . . . .
N1 N 0.64727(15) 0.30441(13) 0.40709(12) 0.0250(4) Uani 1 1 d . . . . .
N2 N 0.78381(14) 0.45864(14) 0.41884(11) 0.0216(4) Uani 1 1 d . . . . .
C1 C 0.4190(3) 0.3313(3) 0.5000 0.0402(8) Uani 1 2 d S T P . .
H1A H 0.3678 0.3316 0.5499 0.060 Uiso 0.5 1 d R . . A -1
H1B H 0.3733 0.3348 0.4473 0.060 Uiso 0.5 1 d R . . A -1
H1C H 0.4705 0.3911 0.5028 0.060 Uiso 0.5 1 d R . . A -1
C2 C 0.4061(3) 0.1363(3) 0.5000 0.0461(10) Uani 1 2 d S T P . .
H2A H 0.3660 0.1336 0.5553 0.069 Uiso 0.5 1 calc GR . . B -1
H2B H 0.4480 0.0714 0.4910 0.069 Uiso 0.5 1 calc GR . . B -1
H2C H 0.3500 0.1458 0.4538 0.069 Uiso 0.5 1 calc GR . . B -1
C3 C 0.4923(3) 0.2285(2) 0.5000 0.0307(7) Uani 1 2 d S T P . .
C4 C 0.56574(18) 0.22654(16) 0.41521(16) 0.0279(5) Uani 1 1 d . . . . .
C5 C 0.70058(18) 0.32887(18) 0.32067(15) 0.0267(5) Uani 1 1 d . . . . .
C6 C 0.78056(18) 0.42557(17) 0.33407(14) 0.0251(4) Uani 1 1 d . . . . .
C7 C 0.6066(2) 0.3600(2) 0.25395(17) 0.0384(6) Uani 1 1 d . . . . .
H7A H 0.5553 0.3011 0.2439 0.058 Uiso 1 1 calc GR . . . .
H7B H 0.6434 0.3799 0.1999 0.058 Uiso 1 1 calc GR . . . .
H7C H 0.5621 0.4185 0.2762 0.058 Uiso 1 1 calc GR . . . .
C8 C 0.7783(2) 0.23905(19) 0.28637(17) 0.0346(5) Uani 1 1 d . . . . .
H8A H 0.8365 0.2219 0.3295 0.052 Uiso 1 1 calc GR . . . .
H8B H 0.8162 0.2611 0.2333 0.052 Uiso 1 1 calc GR . . . .
H8C H 0.7309 0.1780 0.2749 0.052 Uiso 1 1 calc GR . . . .
C9 C 0.85048(16) 0.54302(15) 0.45375(13) 0.0207(4) Uani 1 1 d . . . . .
C10 C 0.90611(19) 0.62375(15) 0.40793(14) 0.0251(4) Uani 1 1 d . . . . .
H10 H 0.9068 0.6239 0.3470 0.030 Uiso 1 1 calc R . . . .
C11 C 0.96042(19) 0.70397(17) 0.45459(15) 0.0285(5) Uani 1 1 d . . . . .
H11 H 0.9974 0.7585 0.4246 0.034 Uiso 1 1 calc R . . . .

loop_
_atom_site_aniso_label
_atom_site_aniso_U_11
_atom_site_aniso_U_22
_atom_site_aniso_U_33
_atom_site_aniso_U_23
_atom_site_aniso_U_13
_atom_site_aniso_U_12
Co1 0.0196(2) 0.0194(2) 0.0239(2) 0.000 0.000 -0.00261(14)
Na1 0.0322(6) 0.0216(6) 0.0235(6) 0.000 0.000 -0.0029(5)
O1 0.0336(8) 0.0270(8) 0.0551(11) -0.0127(8) -0.0061(8) -0.0052(7)
O2 0.0404(9) 0.0382(9) 0.0235(8) -0.0040(7) 0.0043(7) -0.0071(7)
N1 0.0216(8) 0.0230(8) 0.0304(9) -0.0036(7) -0.0019(7) -0.0007(7)
N2 0.0214(8) 0.0216(8) 0.0219(8) -0.0024(7) 0.0000(6) -0.0019(6)
C1 0.0243(15) 0.0357(18) 0.061(2) 0.000 0.000 0.0089(14)
C2 0.0282(17) 0.0358(18) 0.074(3) 0.000 0.000 -0.0127(15)
C3 0.0204(13) 0.0233(14) 0.0483(19) 0.000 0.000 -0.0010(12)
C4 0.0197(9) 0.0207(9) 0.0434(13) -0.0035(9) -0.0059(9) 0.0000(8)
C5 0.0261(10) 0.0268(10) 0.0274(11) -0.0052(9) -0.0031(8) 0.0006(8)
C6 0.0248(10) 0.0262(10) 0.0242(10) -0.0024(8) -0.0008(8) 0.0011(8)
C7 0.0372(12) 0.0430(13) 0.0351(13) -0.0043(11) -0.0129(11) 0.0002(11)
C8 0.0324(11) 0.0336(12) 0.0377(13) -0.0119(11) 0.0001(10) 0.0022(9)
C9 0.0169(8) 0.0209(9) 0.0242(10) -0.0017(8) 0.0004(7) 0.0011(7)
C10 0.0261(10) 0.0250(10) 0.0243(10) 0.0011(8) 0.0016(8) -0.0007(8)
C11 0.0277(10) 0.0236(10) 0.0342(12) 0.0042(9) 0.0023(9) -0.0044(8)

loop_
_atom_type_symbol
_atom_type_description
_atom_type_scat_dispersion_real
_atom_type_scat_dispersion_imag
_atom_type_scat_source
C C 0.0033 0.0016 'International Tables Vol C Tables 4.2.6.8 and 6.1.1.4'
H H 0.0000 0.0000 'International Tables Vol C Tables 4.2.6.8 and 6.1.1.4'
Co Co 0.3494 0.9721 'International Tables Vol C Tables 4.2.6.8 and 6.1.1.4'
N N 0.0061 0.0033 'International Tables Vol C Tables 4.2.6.8 and 6.1.1.4'
Na Na 0.0362 0.0249 'International Tables Vol C Tables 4.2.6.8 and 6.1.1.4'
O O 0.0106 0.0060 'International Tables Vol C Tables 4.2.6.8 and 6.1.1.4'

loop_
_geom_angle_atom_site_label_1
_geom_angle_atom_site_label_2
_geom_angle_atom_site_label_3
_geom_angle
_geom_angle_site_symmetry_1
_geom_angle_site_symmetry_3
N1 Co1 N1 101.21(11) 6_556 .
N2 Co1 N1 172.06(8) 6_556 .
N2 Co1 N1 172.06(8) . 6_556
N2 Co1 N1 86.46(8) . .
N2 Co1 N1 86.45(8) 6_556 6_556
N2 Co1 N2 85.81(11) . 6_556
O1 Na1 O1 137.63(11) . 2_655
O1 Na1 O2 101.06(6) . 4_455
O1 Na1 O2 100.53(6) . 3_645
O1 Na1 O2 100.53(6) 2_655 4_455
O1 Na1 O2 101.06(6) 2_655 3_645
O2 Na1 O2 117.57(10) 4_455 3_645
C4 O1 Na1 155.27(17) . .
C6 O2 Na1 153.86(16) . 3_655
C4 N1 Co1 123.91(16) . .
C4 N1 C5 120.77(18) . .
C5 N1 Co1 115.11(13) . .
C6 N2 Co1 117.51(14) . .
C6 N2 C9 127.23(17) . .
C9 N2 Co1 114.84(13) . .
H1A C1 H1B 109.5 . .
H1A C1 H1C 109.5 . .
H1B C1 H1C 109.5 . .
C3 C1 H1A 109.5 . .
C3 C1 H1B 109.5 . .
C3 C1 H1C 109.5 . .
H2A C2 H2B 109.5 . .
H2A C2 H2C 109.5 . .
H2B C2 H2C 109.5 . .
C3 C2 H2A 109.5 . .
C3 C2 H2B 109.5 . .
C3 C2 H2C 109.5 . .
C2 C3 C1 107.2(3) . .
C2 C3 C4 109.73(17) . 6_556
C2 C3 C4 109.73(17) . .
C4 C3 C1 107.91(16) 6_556 .
C4 C3 C1 107.91(16) . .
C4 C3 C4 114.2(2) . 6_556
O1 C4 N1 123.8(2) . .
O1 C4 C3 120.1(2) . .
N1 C4 C3 115.8(2) . .
N1 C5 C6 106.86(17) . .
N1 C5 C7 110.98(18) . .
N1 C5 C8 112.67(19) . .
C7 C5 C6 107.40(19) . .
C7 C5 C8 111.62(19) . .
C8 C5 C6 106.97(17) . .
O2 C6 N2 125.9(2) . .
O2 C6 C5 121.4(2) . .
N2 C6 C5 112.77(18) . .
C5 C7 H7A 109.5 . .
C5 C7 H7B 109.5 . .
C5 C7 H7C 109.5 . .
H7A C7 H7B 109.5 . .
H7A C7 H7C 109.5 . .
H7B C7 H7C 109.5 . .
C5 C8 H8A 109.5 . .
C5 C8 H8B 109.5 . .
C5 C8 H8C 109.5 . .
H8A C8 H8B 109.5 . .
H8A C8 H8C 109.5 . .
H8B C8 H8C 109.5 . .
C9 C9 N2 112.13(11) 6_556 .
C10 C9 N2 127.58(18) . .
C10 C9 C9 120.18(12) . 6_556
C9 C10 H10 120.6 . .
C11 C10 C9 118.9(2) . .
C11 C10 H10 120.6 . .
C10 C11 C11 120.92(12) . 6_556
C10 C11 H11 119.5 . .
C11 C11 H11 119.5 6_556 .

loop_
_geom_bond_atom_site_label_1
_geom_bond_atom_site_label_2
_geom_bond_distance
_geom_bond_site_symmetry_2
Co1 N1 1.8356(18) .
Co1 N1 1.8356(18) 6_556
Co1 N2 1.8204(17) 6_556
Co1 N2 1.8204(17) .
Na1 O1 2.2539(17) 2_655
Na1 O1 2.2539(17) .
Na1 O2 2.2565(17) 4_455
Na1 O2 2.2565(17) 3_645
O1 C4 1.238(3) .
O2 Na1 2.2565(17) 3_655
O2 C6 1.229(3) .
N1 C4 1.361(3) .
N1 C5 1.486(3) .
N2 C6 1.361(3) .
N2 C9 1.416(2) .
C1 H1A 0.9601 .
C1 H1B 0.9601 .
C1 H1C 0.9600 .
C1 C3 1.546(4) .
C2 H2A 0.9600 .
C2 H2B 0.9600 .
C2 H2C 0.9600 .
C2 C3 1.527(4) .
C3 C4 1.542(3) .
C3 C4 1.542(3) 6_556
C5 C6 1.540(3) .
C5 C7 1.530(3) .
C5 C8 1.534(3) .
C7 H7A 0.9600 .
C7 H7B 0.9600 .
C7 H7C 0.9600 .
C8 H8A 0.9600 .
C8 H8B 0.9600 .
C8 H8C 0.9600 .
C9 C9 1.412(4) 6_556
C9 C10 1.392(3) .
C10 H10 0.9300 .
C10 C11 1.387(3) .
C11 C11 1.387(5) 6_556
C11 H11 0.9300 .

loop_
_geom_torsion_atom_site_label_1
_geom_torsion_atom_site_label_2
_geom_torsion_atom_site_label_3
_geom_torsion_atom_site_label_4
_geom_torsion
_geom_torsion_site_symmetry_1
_geom_torsion_site_symmetry_4
Co1 N1 C4 O1 -162.83(17) . .
Co1 N1 C4 C3 22.1(3) . .
Co1 N1 C5 C6 -9.5(2) . .
Co1 N1 C5 C7 -126.28(16) . .
Co1 N1 C5 C8 107.71(18) . .
Co1 N2 C6 O2 -172.54(18) . .
Co1 N2 C6 C5 6.2(2) . .
Co1 N2 C9 C9 3.58(13) . 6_556
Co1 N2 C9 C10 -172.47(16) . .
Na1 O1 C4 N1 140.7(3) . .
Na1 O1 C4 C3 -44.4(5) . .
Na1 O2 C6 N2 70.9(4) 3_655 .
Na1 O2 C6 C5 -107.7(3) 3_655 .
N1 Co1 N1 C4 7.5(2) 6_556 .
N1 Co1 N1 C5 -167.18(10) 6_556 .
N1 Co1 N2 C6 -9.68(16) . .
N1 Co1 N2 C9 177.25(14) . .
N1 C5 C6 O2 -179.05(19) . .
N1 C5 C6 N2 2.2(2) . .
N2 Co1 N1 C4 -174.55(17) . .
N2 Co1 N1 C5 10.75(14) . .
N2 Co1 N2 C6 168.53(12) 6_556 .
N2 Co1 N2 C9 -4.54(17) 6_556 .
N2 C9 C10 C11 175.34(19) . .
C1 C3 C4 O1 -111.2(3) . .
C1 C3 C4 N1 64.1(3) . .
C2 C3 C4 O1 5.3(3) . .
C2 C3 C4 N1 -179.4(2) . .
C4 N1 C5 C6 175.64(17) . .
C4 N1 C5 C7 58.8(3) . .
C4 N1 C5 C8 -67.2(2) . .
C4 C3 C4 O1 128.9(2) 6_556 .
C4 C3 C4 N1 -55.8(3) 6_556 .
C5 N1 C4 O1 11.6(3) . .
C5 N1 C4 C3 -163.53(19) . .
C6 N2 C9 C9 -168.68(16) . 6_556
C6 N2 C9 C10 15.3(3) . .
C7 C5 C6 O2 -59.9(3) . .
C7 C5 C6 N2 121.3(2) . .
C8 C5 C6 O2 60.1(3) . .
C8 C5 C6 N2 -118.7(2) . .
C9 N2 C6 O2 -0.5(4) . .
C9 N2 C6 C5 178.26(17) . .
C9 C9 C10 C11 -0.4(2) 6_556 .
C9 C10 C11 C11 0.4(2) . 6_556
